data_4119446
loop_
_publ_author_name
'Polly L. Arnold'
'Emmalina Hollis'
'Gary S. Nichol'
'Jason B. Love'
'Jean-Christophe Griveau'
'Roberto Caciuffo'
'Nicola Magnani'
'Laurent Maron'
'Ludovic Castro'
'Ahmed Yahia'
'Samuel O. Odoh'
'Georg Schreckenbach'

_publ_section_title
;
 Oxo-Functionalization and Reduction of the Uranyl Ion through
 Lanthanide-Element Bond Homolysis: Synthetic, Structural, and Bonding
 Analysis of a Series of Singly Reduced Uranyl-Rare Earth 5f1-4fn
 Complexes
;
_journal_name_full 'Journal of the American Chemical Society'
_journal_page_first 3841
_journal_page_last 3854
_journal_paper_doi 10.1021/ja308993g
_journal_volume 135
_journal_year 2013
_chemical_formula_moiety 'C114 H110 Lu2 N22 O4 U2'
_chemical_formula_sum 'C114 H110 Lu2 N22 O4 U2'
_chemical_formula_weight 2678.24
_chemical_name_systematic
;
 ?
;
_space_group_IT_number 14
_symmetry_cell_setting monoclinic
_symmetry_space_group_name_Hall '-P 2ybc'
_symmetry_space_group_name_H-M 'P 1 21/c 1'
_atom_sites_solution_hydrogens geom
_atom_sites_solution_primary direct
_atom_sites_solution_secondary difmap
_audit_creation_method SHELXL-97
_cell_angle_alpha 90.00
_cell_angle_beta 110.560(4)
_cell_angle_gamma 90.00
_cell_formula_units_Z 2
_cell_length_a 17.5714(7)
_cell_length_b 15.1648(4)
_cell_length_c 20.6389(9)
_cell_measurement_reflns_used 25379
_cell_measurement_temperature 170(2)
_cell_measurement_theta_max 27.4239
_cell_measurement_theta_min 2.8800
_cell_volume 5149.3(4)
_computing_cell_refinement
;
CrysAlisPro, Agilent Technologies,
Version 1.171.34.46 (release 25-11-2010 CrysAlis171 .NET)
(compiled Nov 25 2010,17:55:46)
;
_computing_data_collection
;
CrysAlisPro, Agilent Technologies,
Version 1.171.34.46 (release 25-11-2010 CrysAlis171 .NET)
(compiled Nov 25 2010,17:55:46)
;
_computing_data_reduction
;
CrysAlisPro, Agilent Technologies,
Version 1.171.34.46 (release 25-11-2010 CrysAlis171 .NET)
(compiled Nov 25 2010,17:55:46)
;
_computing_molecular_graphics 'ORTEP (Farrugia, 1997)'
_computing_structure_refinement 'SHELXL-97 (Sheldrick, 2008)'
_diffrn_ambient_temperature 170(2)
_diffrn_detector_area_resol_mean 16.1042
_diffrn_measured_fraction_theta_full 0.999
_diffrn_measured_fraction_theta_max 0.999
_diffrn_measurement_device_type 'Xcalibur, Eos'
_diffrn_measurement_method '\w scans'
_diffrn_radiation_monochromator graphite
_diffrn_radiation_source 'fine-focus sealed tube'
_diffrn_radiation_type MoK\a
_diffrn_radiation_wavelength 0.71073
_diffrn_reflns_av_R_equivalents 0.0518
_diffrn_reflns_av_sigmaI/netI 0.0329
_diffrn_reflns_limit_h_max 22
_diffrn_reflns_limit_h_min -21
_diffrn_reflns_limit_k_max 19
_diffrn_reflns_limit_k_min -19
_diffrn_reflns_limit_l_max 26
_diffrn_reflns_limit_l_min -26
_diffrn_reflns_number 62567
_diffrn_reflns_theta_full 27.48
_diffrn_reflns_theta_max 27.48
_diffrn_reflns_theta_min 2.89
_exptl_absorpt_coefficient_mu 5.101
_exptl_absorpt_correction_T_max 1.00000
_exptl_absorpt_correction_T_min 0.64350
_exptl_absorpt_correction_type multi-scan
_exptl_absorpt_process_details
;
CrysAlisPro, Agilent Technologies,
Version 1.171.34.46 (release 25-11-2010 CrysAlis171 .NET)
(compiled Nov 25 2010,17:55:46)
empirical absorption correction using spherical harmonics,
 implemented in SCALE3 ABSPACK scaling algorithm.
;
_exptl_crystal_colour amber
_exptl_crystal_density_diffrn 1.727
_exptl_crystal_description block
_exptl_crystal_F_000 2612
_exptl_crystal_size_max 0.2956
_exptl_crystal_size_mid 0.2637
_exptl_crystal_size_min 0.1613
_refine_diff_density_max 2.702
_refine_diff_density_min -1.302
_refine_diff_density_rms 0.135
_refine_ls_extinction_method none
_refine_ls_goodness_of_fit_ref 1.160
_refine_ls_hydrogen_treatment constr
_refine_ls_matrix_type full
_refine_ls_number_parameters 657
_refine_ls_number_reflns 11799
_refine_ls_number_restraints 0
_refine_ls_restrained_S_all 1.160
_refine_ls_R_factor_all 0.0393
_refine_ls_R_factor_gt 0.0297
_refine_ls_shift/su_max 0.002
_refine_ls_shift/su_mean 0.000
_refine_ls_structure_factor_coef Fsqd
_refine_ls_weighting_details 'calc w=1/[\s^2^(Fo^2^)+(0.0266P)^2^+11.5218P] where P=(Fo^2^+2Fc^2^)/3'
_refine_ls_weighting_scheme calc
_refine_ls_wR_factor_gt 0.0680
_refine_ls_wR_factor_ref 0.0745
_reflns_number_gt 10282
_reflns_number_total 11799
_reflns_threshold_expression >2\s(I)
_cod_data_source_file ja308993g_si_009.cif
_cod_data_source_block p11022c
_cod_original_cell_volume 5149.3(3)
_cod_database_code 4119446

loop_
_symmetry_equiv_pos_as_xyz
'x, y, z'
'-x, y+1/2, -z+1/2'
'-x, -y, -z'
'x, -y-1/2, z-1/2'

loop_
_atom_site_label
_atom_site_type_symbol
_atom_site_fract_x
_atom_site_fract_y
_atom_site_fract_z
_atom_site_U_iso_or_equiv
_atom_site_adp_type
_atom_site_occupancy
_atom_site_symmetry_multiplicity
_atom_site_calc_flag
_atom_site_refinement_flags
C1 C 0.4470(2) 0.5524(3) 0.6854(2) 0.0205(8) Uani 1 1 d .
H1 H 0.4249 0.5345 0.7192 0.025 Uiso 1 1 calc R
C2 C 0.4927(2) 0.6313(3) 0.6958(2) 0.0216(8) Uani 1 1 d .
C3 C 0.5172(3) 0.6902(3) 0.7514(2) 0.0268(9) Uani 1 1 d .
H3 H 0.5071 0.6853 0.7936 0.032 Uiso 1 1 calc R
C4 C 0.5592(3) 0.7573(3) 0.7328(2) 0.0266(9) Uani 1 1 d .
H4 H 0.5835 0.8073 0.7600 0.032 Uiso 1 1 calc R
C5 C 0.5591(2) 0.7376(3) 0.6664(2) 0.0215(8) Uani 1 1 d .
C6 C 0.5986(3) 0.7879(3) 0.6230(2) 0.0239(9) Uani 1 1 d .
C7 C 0.6691(3) 0.7318(3) 0.6161(2) 0.0284(10) Uani 1 1 d .
H7A H 0.7111 0.7241 0.6618 0.043 Uiso 1 1 calc R
H7B H 0.6924 0.7620 0.5854 0.043 Uiso 1 1 calc R
H7C H 0.6483 0.6740 0.5966 0.043 Uiso 1 1 calc R
C8 C 0.6350(3) 0.8750(3) 0.6596(3) 0.0363(11) Uani 1 1 d .
H8A H 0.5913 0.9121 0.6640 0.054 Uiso 1 1 calc R
H8B H 0.6623 0.9061 0.6324 0.054 Uiso 1 1 calc R
H8C H 0.6743 0.8621 0.7058 0.054 Uiso 1 1 calc R
C9 C 0.5385(2) 0.8072(3) 0.5509(2) 0.0203(8) Uani 1 1 d .
C10 C 0.5246(3) 0.8872(3) 0.5144(2) 0.0253(9) Uani 1 1 d .
H10 H 0.5502 0.9420 0.5307 0.030 Uiso 1 1 calc R
C11 C 0.4659(3) 0.8707(3) 0.4494(2) 0.0247(9) Uani 1 1 d .
H11 H 0.4437 0.9120 0.4130 0.030 Uiso 1 1 calc R
C12 C 0.4465(2) 0.7818(3) 0.4489(2) 0.0209(8) Uani 1 1 d .
C13 C 0.3889(2) 0.7293(3) 0.3972(2) 0.0188(8) Uani 1 1 d .
H13 H 0.3530 0.7561 0.3563 0.023 Uiso 1 1 calc R
C14 C 0.3194(2) 0.5955(3) 0.3604(2) 0.0180(8) Uani 1 1 d .
C15 C 0.3354(2) 0.5312(3) 0.3184(2) 0.0219(8) Uani 1 1 d .
H15 H 0.3898 0.5228 0.3206 0.026 Uiso 1 1 calc R
C16 C 0.2747(3) 0.4793(3) 0.2735(2) 0.0234(9) Uani 1 1 d .
C17 C 0.2948(3) 0.4154(3) 0.2258(2) 0.0313(10) Uani 1 1 d .
H17A H 0.2691 0.4350 0.1778 0.047 Uiso 1 1 calc R
H17B H 0.2745 0.3566 0.2312 0.047 Uiso 1 1 calc R
H17C H 0.3539 0.4129 0.2375 0.047 Uiso 1 1 calc R
C18 C 0.1277(3) 0.4296(3) 0.2290(2) 0.0327(11) Uani 1 1 d .
H18A H 0.0774 0.4443 0.2370 0.049 Uiso 1 1 calc R
H18B H 0.1419 0.3679 0.2416 0.049 Uiso 1 1 calc R
H18C H 0.1198 0.4383 0.1800 0.049 Uiso 1 1 calc R
C19 C 0.1953(3) 0.4885(3) 0.2727(2) 0.0222(8) Uani 1 1 d .
C20 C 0.1792(2) 0.5516(3) 0.3149(2) 0.0214(8) Uani 1 1 d .
H20 H 0.1251 0.5573 0.3143 0.026 Uiso 1 1 calc R
C21 C 0.2397(2) 0.6075(3) 0.3586(2) 0.0189(8) Uani 1 1 d .
C22 C 0.1508(2) 0.7148(3) 0.3671(2) 0.0223(8) Uani 1 1 d .
H22 H 0.1297 0.7131 0.3179 0.027 Uiso 1 1 calc R
C23 C 0.1102(3) 0.7654(3) 0.4023(2) 0.0235(9) Uani 1 1 d .
C24 C 0.0378(3) 0.8127(3) 0.3749(2) 0.0337(11) Uani 1 1 d .
H24 H 0.0064 0.8208 0.3274 0.040 Uiso 1 1 calc R
C25 C 0.0209(3) 0.8457(3) 0.4315(2) 0.0322(11) Uani 1 1 d .
H25 H -0.0247 0.8804 0.4300 0.039 Uiso 1 1 calc R
C26 C 0.0848(2) 0.8177(3) 0.4913(2) 0.0206(8) Uani 1 1 d .
C27 C 0.0966(2) 0.8426(3) 0.5658(2) 0.0222(9) Uani 1 1 d .
C28 C 0.0159(3) 0.8745(3) 0.5706(3) 0.0332(11) Uani 1 1 d .
H28A H -0.0243 0.8268 0.5563 0.050 Uiso 1 1 calc R
H28B H -0.0038 0.9254 0.5400 0.050 Uiso 1 1 calc R
H28C H 0.0242 0.8915 0.6184 0.050 Uiso 1 1 calc R
C29 C 0.1571(3) 0.9211(3) 0.5868(2) 0.0282(10) Uani 1 1 d .
H29A H 0.1677 0.9365 0.6353 0.042 Uiso 1 1 calc R
H29B H 0.1336 0.9720 0.5573 0.042 Uiso 1 1 calc R
H29C H 0.2082 0.9043 0.5810 0.042 Uiso 1 1 calc R
C30 C 0.1300(2) 0.7678(3) 0.6169(2) 0.0223(8) Uani 1 1 d .
C31 C 0.1221(3) 0.7608(3) 0.6821(3) 0.0382(12) Uani 1 1 d .
H31 H 0.0942 0.8007 0.7014 0.046 Uiso 1 1 calc R
C32 C 0.1627(3) 0.6847(3) 0.7130(3) 0.0367(12) Uani 1 1 d .
H32 H 0.1680 0.6622 0.7574 0.044 Uiso 1 1 calc R
C33 C 0.1941(3) 0.6480(3) 0.6659(2) 0.0246(9) Uani 1 1 d .
C34 C 0.2387(3) 0.5694(3) 0.6690(2) 0.0239(9) Uani 1 1 d .
H34 H 0.2464 0.5295 0.7063 0.029 Uiso 1 1 calc R
C35 C 0.2943(2) 0.4618(3) 0.6178(2) 0.0209(8) Uani 1 1 d .
C36 C 0.2356(3) 0.3949(3) 0.6071(2) 0.0249(9) Uani 1 1 d .
H36 H 0.1848 0.4091 0.6110 0.030 Uiso 1 1 calc R
C37 C 0.2497(3) 0.3090(3) 0.5912(2) 0.0232(9) Uani 1 1 d .
C38 C 0.1821(3) 0.2421(3) 0.5760(3) 0.0364(11) Uani 1 1 d .
H38A H 0.2000 0.1925 0.6082 0.055 Uiso 1 1 calc R
H38B H 0.1680 0.2208 0.5284 0.055 Uiso 1 1 calc R
H38C H 0.1343 0.2697 0.5815 0.055 Uiso 1 1 calc R
C39 C 0.3425(3) 0.1955(3) 0.5682(3) 0.0317(10) Uani 1 1 d .
H39A H 0.3416 0.1548 0.6048 0.048 Uiso 1 1 calc R
H39B H 0.3962 0.1939 0.5638 0.048 Uiso 1 1 calc R
H39C H 0.3011 0.1777 0.5243 0.048 Uiso 1 1 calc R
C40 C 0.3249(3) 0.2880(3) 0.5863(2) 0.0229(9) Uani 1 1 d .
C41 C 0.3844(2) 0.3534(3) 0.5990(2) 0.0201(8) Uani 1 1 d .
H41 H 0.4355 0.3387 0.5958 0.024 Uiso 1 1 calc R
C42 C 0.3713(2) 0.4396(3) 0.6162(2) 0.0190(8) Uani 1 1 d .
C43 C 0.1773(4) 0.4662(3) 0.4562(2) 0.0407(13) Uani 1 1 d .
H43 H 0.2346 0.4607 0.4688 0.049 Uiso 1 1 calc R
C44 C 0.1281(5) 0.3962(4) 0.4235(3) 0.066(2) Uani 1 1 d .
H44 H 0.1517 0.3430 0.4151 0.079 Uiso 1 1 calc R
C45 C 0.0462(6) 0.4038(5) 0.4034(3) 0.081(3) Uani 1 1 d .
H45 H 0.0119 0.3567 0.3799 0.097 Uiso 1 1 calc R
C46 C 0.0136(4) 0.4800(6) 0.4174(3) 0.072(2) Uani 1 1 d .
H46 H -0.0436 0.4865 0.4046 0.086 Uiso 1 1 calc R
C47 C 0.0655(3) 0.5475(4) 0.4507(3) 0.0465(14) Uani 1 1 d .
H47 H 0.0426 0.6006 0.4600 0.056 Uiso 1 1 calc R
C48 C 0.3502(3) 0.8024(4) 0.6453(3) 0.0485(15) Uani 1 1 d .
H48 H 0.3451 0.7570 0.6751 0.058 Uiso 1 1 calc R
C49 C 0.3903(4) 0.8806(5) 0.6743(4) 0.073(3) Uani 1 1 d .
H49 H 0.4126 0.8879 0.7231 0.087 Uiso 1 1 calc R
C50 C 0.3967(4) 0.9458(4) 0.6312(5) 0.074(3) Uani 1 1 d .
H50 H 0.4224 0.9999 0.6498 0.089 Uiso 1 1 calc R
C51 C 0.3662(4) 0.9337(4) 0.5610(5) 0.065(2) Uani 1 1 d .
H51 H 0.3713 0.9782 0.5305 0.078 Uiso 1 1 calc R
C52 C 0.3276(4) 0.8548(4) 0.5359(4) 0.0496(15) Uani 1 1 d .
H52 H 0.3063 0.8461 0.4873 0.060 Uiso 1 1 calc R
C200 C -0.1101(6) 0.8207(6) 0.6870(5) 0.081(2) Uani 1 1 d .
H200 H -0.1001 0.7610 0.7014 0.097 Uiso 1 1 calc R
C201 C -0.0838(6) 0.8854(7) 0.7365(5) 0.097(3) Uani 1 1 d .
H201 H -0.0567 0.8706 0.7838 0.117 Uiso 1 1 calc R
C202 C -0.0972(6) 0.9710(7) 0.7163(6) 0.100(3) Uani 1 1 d .
H202 H -0.0791 1.0176 0.7488 0.120 Uiso 1 1 calc R
C203 C -0.1376(5) 0.9880(6) 0.6479(6) 0.093(3) Uani 1 1 d .
H203 H -0.1490 1.0471 0.6322 0.111 Uiso 1 1 calc R
C204 C -0.1618(4) 0.9194(5) 0.6016(5) 0.075(2) Uani 1 1 d .
H204 H -0.1892 0.9325 0.5541 0.090 Uiso 1 1 calc R
N1 N 0.43434(19) 0.5035(2) 0.63042(17) 0.0180(7) Uani 1 1 d .
N2 N 0.5188(2) 0.6612(2) 0.64312(17) 0.0193(7) Uani 1 1 d .
N3 N 0.4912(2) 0.7425(2) 0.51170(18) 0.0211(7) Uani 1 1 d .
N4 N 0.38572(19) 0.6445(2) 0.40645(17) 0.0175(7) Uani 1 1 d .
N5 N 0.2168(2) 0.6701(2) 0.40016(17) 0.0184(7) Uani 1 1 d .
N6 N 0.1383(2) 0.7682(2) 0.47346(17) 0.0218(7) Uani 1 1 d .
N7 N 0.1737(2) 0.6992(2) 0.60634(18) 0.0218(7) Uani 1 1 d .
N8 N 0.2693(2) 0.5512(2) 0.62150(17) 0.0200(7) Uani 1 1 d .
N9 N 0.1462(2) 0.5416(3) 0.4704(2) 0.0311(9) Uani 1 1 d .
N10 N 0.3188(2) 0.7899(3) 0.5770(2) 0.0329(9) Uani 1 1 d .
N200 N -0.1484(4) 0.8364(4) 0.6207(4) 0.0722(19) Uani 1 1 d .
O1 O 0.35077(16) 0.61570(18) 0.52538(14) 0.0189(6) Uani 1 1 d .
O2 O 0.56198(15) 0.54811(17) 0.52636(14) 0.0178(6) Uani 1 1 d .
Lu1 Lu 0.236446(9) 0.662551(11) 0.526918(8) 0.01638(5) Uani 1 1 d .
U1 U 0.458345(8) 0.587681(9) 0.529595(7) 0.01441(4) Uani 1 1 d .

loop_
_atom_site_aniso_label
_atom_site_aniso_U_11
_atom_site_aniso_U_22
_atom_site_aniso_U_33
_atom_site_aniso_U_23
_atom_site_aniso_U_13
_atom_site_aniso_U_12
C1 0.0159(18) 0.025(2) 0.019(2) 0.0055(16) 0.0047(15) 0.0042(16)
C2 0.0155(18) 0.026(2) 0.020(2) -0.0008(16) 0.0027(15) 0.0050(16)
C3 0.023(2) 0.033(2) 0.021(2) -0.0023(18) 0.0037(17) 0.0046(18)
C4 0.024(2) 0.026(2) 0.025(2) -0.0097(17) 0.0019(17) -0.0018(17)
C5 0.0180(19) 0.0186(19) 0.023(2) -0.0042(16) 0.0003(16) 0.0017(16)
C6 0.023(2) 0.018(2) 0.026(2) -0.0086(16) 0.0029(17) -0.0062(16)
C7 0.020(2) 0.029(2) 0.031(2) 0.0005(19) 0.0029(18) -0.0019(18)
C8 0.034(3) 0.028(2) 0.038(3) -0.007(2) 0.001(2) -0.013(2)
C9 0.0182(19) 0.0189(19) 0.024(2) -0.0034(16) 0.0070(16) -0.0008(15)
C10 0.024(2) 0.0144(19) 0.038(3) -0.0031(17) 0.0108(19) -0.0035(16)
C11 0.027(2) 0.0164(19) 0.030(2) 0.0000(17) 0.0090(18) -0.0006(17)
C12 0.023(2) 0.0126(18) 0.026(2) 0.0012(15) 0.0074(17) 0.0019(15)
C13 0.0167(18) 0.0188(19) 0.0203(19) 0.0030(15) 0.0055(15) 0.0027(15)
C14 0.0178(18) 0.0169(18) 0.0174(19) 0.0003(15) 0.0040(15) -0.0021(15)
C15 0.0164(18) 0.025(2) 0.022(2) -0.0023(16) 0.0033(16) 0.0043(16)
C16 0.025(2) 0.021(2) 0.019(2) -0.0018(16) 0.0014(16) 0.0034(17)
C17 0.032(2) 0.031(2) 0.024(2) -0.0076(19) 0.0023(19) 0.007(2)
C18 0.030(2) 0.032(2) 0.032(3) -0.008(2) 0.005(2) -0.010(2)
C19 0.023(2) 0.0186(19) 0.021(2) 0.0020(16) 0.0023(16) -0.0029(16)
C20 0.0159(18) 0.024(2) 0.022(2) -0.0017(16) 0.0043(16) -0.0014(16)
C21 0.0196(19) 0.0201(19) 0.0163(19) -0.0019(15) 0.0054(15) 0.0007(15)
C22 0.022(2) 0.021(2) 0.021(2) 0.0019(16) 0.0040(16) -0.0002(16)
C23 0.023(2) 0.022(2) 0.022(2) 0.0025(16) 0.0039(16) 0.0041(17)
C24 0.030(2) 0.042(3) 0.024(2) 0.006(2) 0.0026(19) 0.018(2)
C25 0.024(2) 0.038(3) 0.031(2) 0.001(2) 0.0060(19) 0.018(2)
C26 0.0169(18) 0.0167(19) 0.026(2) 0.0025(16) 0.0042(16) 0.0053(15)
C27 0.0137(18) 0.021(2) 0.031(2) -0.0029(17) 0.0067(16) 0.0033(16)
C28 0.027(2) 0.040(3) 0.033(3) -0.002(2) 0.011(2) 0.010(2)
C29 0.030(2) 0.020(2) 0.035(2) -0.0069(18) 0.0110(19) -0.0001(18)
C30 0.0189(19) 0.023(2) 0.025(2) -0.0040(17) 0.0082(16) 0.0008(16)
C31 0.055(3) 0.033(3) 0.032(3) 0.003(2) 0.022(2) 0.020(2)
C32 0.053(3) 0.035(3) 0.028(2) 0.005(2) 0.022(2) 0.016(2)
C33 0.026(2) 0.021(2) 0.027(2) -0.0001(17) 0.0112(18) 0.0002(17)
C34 0.022(2) 0.023(2) 0.025(2) 0.0028(17) 0.0067(17) 0.0012(17)
C35 0.022(2) 0.0174(19) 0.022(2) 0.0034(15) 0.0064(16) 0.0021(16)
C36 0.019(2) 0.025(2) 0.030(2) 0.0068(18) 0.0074(17) 0.0033(17)
C37 0.023(2) 0.020(2) 0.026(2) 0.0034(16) 0.0071(17) -0.0021(16)
C38 0.027(2) 0.028(2) 0.049(3) 0.007(2) 0.007(2) -0.005(2)
C39 0.038(3) 0.022(2) 0.036(3) -0.0007(19) 0.013(2) -0.0015(19)
C40 0.025(2) 0.019(2) 0.023(2) 0.0050(16) 0.0053(17) 0.0028(16)
C41 0.0185(19) 0.021(2) 0.020(2) 0.0026(16) 0.0055(16) 0.0020(16)
C42 0.0184(19) 0.0187(19) 0.0186(19) 0.0025(15) 0.0048(15) 0.0000(15)
C43 0.059(3) 0.032(3) 0.023(2) 0.002(2) 0.004(2) -0.009(2)
C44 0.122(7) 0.030(3) 0.030(3) -0.002(2) 0.006(4) -0.026(4)
C45 0.118(7) 0.067(5) 0.041(4) -0.008(3) 0.008(4) -0.067(5)
C46 0.055(4) 0.098(6) 0.055(4) -0.003(4) 0.010(3) -0.050(4)
C47 0.036(3) 0.060(4) 0.042(3) -0.006(3) 0.011(2) -0.019(3)
C48 0.031(3) 0.034(3) 0.061(4) -0.015(3) -0.007(2) 0.009(2)
C49 0.035(3) 0.057(4) 0.098(6) -0.045(4) -0.012(3) 0.012(3)
C50 0.037(3) 0.035(3) 0.156(8) -0.037(4) 0.043(4) -0.009(3)
C51 0.070(5) 0.034(3) 0.120(7) -0.009(4) 0.068(5) -0.015(3)
C52 0.054(3) 0.033(3) 0.082(5) -0.016(3) 0.049(3) -0.010(3)
C200 0.089(6) 0.064(5) 0.107(7) -0.011(5) 0.056(6) -0.016(4)
C201 0.094(7) 0.103(8) 0.098(7) -0.027(6) 0.037(6) -0.006(6)
C202 0.070(5) 0.086(7) 0.133(9) -0.061(6) 0.022(6) -0.004(5)
C203 0.061(5) 0.055(5) 0.161(10) -0.030(6) 0.038(6) -0.005(4)
C204 0.048(4) 0.076(5) 0.114(7) -0.017(5) 0.044(4) -0.014(4)
N1 0.0155(15) 0.0180(16) 0.0188(16) 0.0024(13) 0.0039(13) 0.0009(13)
N2 0.0197(16) 0.0195(16) 0.0175(16) -0.0027(13) 0.0049(13) -0.0012(13)
N3 0.0199(16) 0.0143(16) 0.0248(18) -0.0021(13) 0.0026(14) -0.0025(13)
N4 0.0125(14) 0.0172(16) 0.0209(17) -0.0033(13) 0.0035(13) -0.0010(12)
N5 0.0187(16) 0.0182(16) 0.0179(16) -0.0020(13) 0.0057(13) 0.0011(13)
N6 0.0188(16) 0.0231(18) 0.0209(17) -0.0012(14) 0.0038(13) 0.0034(14)
N7 0.0206(17) 0.0191(17) 0.0269(19) 0.0016(14) 0.0098(14) 0.0028(14)
N8 0.0167(16) 0.0184(16) 0.0241(18) 0.0013(14) 0.0060(14) 0.0028(13)
N9 0.034(2) 0.030(2) 0.026(2) 0.0014(16) 0.0062(16) -0.0088(17)
N10 0.0188(18) 0.0227(19) 0.056(3) -0.0108(18) 0.0119(18) 0.0029(15)
N200 0.062(4) 0.062(4) 0.112(6) -0.026(4) 0.054(4) -0.026(3)
O1 0.0156(13) 0.0208(14) 0.0203(14) 0.0047(11) 0.0063(11) 0.0025(11)
O2 0.0108(12) 0.0162(13) 0.0257(15) -0.0059(11) 0.0055(11) -0.0022(10)
Lu1 0.01385(8) 0.01605(8) 0.01841(9) 0.00042(6) 0.00462(6) 0.00304(6)
U1 0.01243(7) 0.01221(7) 0.01707(8) -0.00155(5) 0.00330(5) 0.00013(5)

loop_
_atom_type_symbol
_atom_type_description
_atom_type_scat_dispersion_real
_atom_type_scat_dispersion_imag
_atom_type_scat_source
C C 0.0033 0.0016 'International Tables Vol C Tables 4.2.6.8 and 6.1.1.4'
H H 0.0000 0.0000 'International Tables Vol C Tables 4.2.6.8 and 6.1.1.4'
N N 0.0061 0.0033 'International Tables Vol C Tables 4.2.6.8 and 6.1.1.4'
O O 0.0106 0.0060 'International Tables Vol C Tables 4.2.6.8 and 6.1.1.4'
Lu Lu -0.4720 5.8584 'International Tables Vol C Tables 4.2.6.8 and 6.1.1.4'
U U -9.6767 9.6646 'International Tables Vol C Tables 4.2.6.8 and 6.1.1.4'

loop_
_geom_angle_atom_site_label_1
_geom_angle_atom_site_label_2
_geom_angle_atom_site_label_3
_geom_angle
_geom_angle_site_symmetry_1
_geom_angle_site_symmetry_3
N1 C1 C2 121.7(4) . .
N1 C1 H1 119.2 . .
C2 C1 H1 119.2 . .
N2 C2 C3 110.0(4) . .
N2 C2 C1 118.8(4) . .
C3 C2 C1 131.2(4) . .
C4 C3 C2 106.3(4) . .
C4 C3 H3 126.8 . .
C2 C3 H3 126.8 . .
C3 C4 C5 107.2(4) . .
C3 C4 H4 126.4 . .
C5 C4 H4 126.4 . .
N2 C5 C4 110.5(4) . .
N2 C5 C6 120.7(4) . .
C4 C5 C6 128.8(4) . .
C5 C6 C9 111.7(3) . .
C5 C6 C8 109.7(4) . .
C9 C6 C8 109.9(4) . .
C5 C6 C7 109.0(4) . .
C9 C6 C7 108.5(3) . .
C8 C6 C7 107.9(4) . .
C6 C7 H7A 109.5 . .
C6 C7 H7B 109.5 . .
H7A C7 H7B 109.5 . .
C6 C7 H7C 109.5 . .
H7A C7 H7C 109.5 . .
H7B C7 H7C 109.5 . .
C6 C8 H8A 109.5 . .
C6 C8 H8B 109.5 . .
H8A C8 H8B 109.5 . .
C6 C8 H8C 109.5 . .
H8A C8 H8C 109.5 . .
H8B C8 H8C 109.5 . .
N3 C9 C10 110.5(4) . .
N3 C9 C6 121.0(4) . .
C10 C9 C6 128.4(4) . .
C11 C10 C9 106.9(4) . .
C11 C10 H10 126.5 . .
C9 C10 H10 126.5 . .
C12 C11 C10 106.1(4) . .
C12 C11 H11 127.0 . .
C10 C11 H11 127.0 . .
C11 C12 N3 110.6(4) . .
C11 C12 C13 130.9(4) . .
N3 C12 C13 118.5(3) . .
N4 C13 C12 119.8(4) . .
N4 C13 H13 120.1 . .
C12 C13 H13 120.1 . .
C15 C14 C21 119.4(4) . .
C15 C14 N4 118.8(3) . .
C21 C14 N4 121.8(4) . .
C16 C15 C14 122.4(4) . .
C16 C15 H15 118.8 . .
C14 C15 H15 118.8 . .
C15 C16 C19 118.9(4) . .
C15 C16 C17 120.0(4) . .
C19 C16 C17 121.1(4) . .
C16 C17 H17A 109.5 . .
C16 C17 H17B 109.5 . .
H17A C17 H17B 109.5 . .
C16 C17 H17C 109.5 . .
H17A C17 H17C 109.5 . .
H17B C17 H17C 109.5 . .
C19 C18 H18A 109.5 . .
C19 C18 H18B 109.5 . .
H18A C18 H18B 109.5 . .
C19 C18 H18C 109.5 . .
H18A C18 H18C 109.5 . .
H18B C18 H18C 109.5 . .
C20 C19 C16 119.0(4) . .
C20 C19 C18 119.4(4) . .
C16 C19 C18 121.6(4) . .
C19 C20 C21 122.7(4) . .
C19 C20 H20 118.6 . .
C21 C20 H20 118.6 . .
C14 C21 C20 117.5(4) . .
C14 C21 N5 124.0(3) . .
C20 C21 N5 118.4(4) . .
N5 C22 C23 121.9(4) . .
N5 C22 H22 119.1 . .
C23 C22 H22 119.1 . .
N6 C23 C24 110.5(4) . .
N6 C23 C22 120.7(4) . .
C24 C23 C22 128.6(4) . .
C25 C24 C23 106.1(4) . .
C25 C24 H24 127.0 . .
C23 C24 H24 127.0 . .
C24 C25 C26 106.6(4) . .
C24 C25 H25 126.7 . .
C26 C25 H25 126.7 . .
N6 C26 C25 110.1(4) . .
N6 C26 C27 123.5(3) . .
C25 C26 C27 126.3(4) . .
C30 C27 C26 113.4(3) . .
C30 C27 C28 109.4(4) . .
C26 C27 C28 110.0(3) . .
C30 C27 C29 108.6(3) . .
C26 C27 C29 107.9(4) . .
C28 C27 C29 107.4(4) . .
C27 C28 H28A 109.5 . .
C27 C28 H28B 109.5 . .
H28A C28 H28B 109.5 . .
C27 C28 H28C 109.5 . .
H28A C28 H28C 109.5 . .
H28B C28 H28C 109.5 . .
C27 C29 H29A 109.5 . .
C27 C29 H29B 109.5 . .
H29A C29 H29B 109.5 . .
C27 C29 H29C 109.5 . .
H29A C29 H29C 109.5 . .
H29B C29 H29C 109.5 . .
N7 C30 C31 110.4(4) . .
N7 C30 C27 124.4(4) . .
C31 C30 C27 125.2(4) . .
C32 C31 C30 107.2(4) . .
C32 C31 H31 126.4 . .
C30 C31 H31 126.4 . .
C31 C32 C33 106.0(4) . .
C31 C32 H32 127.0 . .
C33 C32 H32 127.0 . .
N7 C33 C32 110.6(4) . .
N7 C33 C34 118.6(4) . .
C32 C33 C34 130.8(4) . .
N8 C34 C33 120.8(4) . .
N8 C34 H34 119.6 . .
C33 C34 H34 119.6 . .
C42 C35 C36 118.9(4) . .
C42 C35 N8 122.8(4) . .
C36 C35 N8 117.9(4) . .
C37 C36 C35 122.2(4) . .
C37 C36 H36 118.9 . .
C35 C36 H36 118.9 . .
C36 C37 C40 118.8(4) . .
C36 C37 C38 119.2(4) . .
C40 C37 C38 121.9(4) . .
C37 C38 H38A 109.5 . .
C37 C38 H38B 109.5 . .
H38A C38 H38B 109.5 . .
C37 C38 H38C 109.5 . .
H38A C38 H38C 109.5 . .
H38B C38 H38C 109.5 . .
C40 C39 H39A 109.5 . .
C40 C39 H39B 109.5 . .
H39A C39 H39B 109.5 . .
C40 C39 H39C 109.5 . .
H39A C39 H39C 109.5 . .
H39B C39 H39C 109.5 . .
C37 C40 C41 119.3(4) . .
C37 C40 C39 120.7(4) . .
C41 C40 C39 120.0(4) . .
C42 C41 C40 122.3(4) . .
C42 C41 H41 118.9 . .
C40 C41 H41 118.9 . .
C41 C42 C35 118.4(4) . .
C41 C42 N1 120.3(4) . .
C35 C42 N1 121.2(4) . .
N9 C43 C44 121.7(6) . .
N9 C43 H43 119.1 . .
C44 C43 H43 119.1 . .
C45 C44 C43 119.9(7) . .
C45 C44 H44 120.1 . .
C43 C44 H44 120.1 . .
C44 C45 C46 119.1(6) . .
C44 C45 H45 120.4 . .
C46 C45 H45 120.4 . .
C45 C46 C47 118.6(7) . .
C45 C46 H46 120.7 . .
C47 C46 H46 120.7 . .
N9 C47 C46 123.2(7) . .
N9 C47 H47 118.4 . .
C46 C47 H47 118.4 . .
N10 C48 C49 122.1(7) . .
N10 C48 H48 119.0 . .
C49 C48 H48 119.0 . .
C50 C49 C48 118.7(7) . .
C50 C49 H49 120.7 . .
C48 C49 H49 120.7 . .
C49 C50 C51 120.1(6) . .
C49 C50 H50 119.9 . .
C51 C50 H50 119.9 . .
C50 C51 C52 118.1(7) . .
C50 C51 H51 120.9 . .
C52 C51 H51 120.9 . .
N10 C52 C51 123.2(6) . .
N10 C52 H52 118.4 . .
C51 C52 H52 118.4 . .
N200 C200 C201 124.0(9) . .
N200 C200 H200 118.0 . .
C201 C200 H200 118.0 . .
C202 C201 C200 118.5(10) . .
C202 C201 H201 120.8 . .
C200 C201 H201 120.8 . .
C201 C202 C203 118.0(8) . .
C201 C202 H202 121.0 . .
C203 C202 H202 121.0 . .
C202 C203 C204 119.8(9) . .
C202 C203 H203 120.1 . .
C204 C203 H203 120.1 . .
N200 C204 C203 122.5(9) . .
N200 C204 H204 118.7 . .
C203 C204 H204 118.7 . .
C1 N1 C42 116.6(3) . .
C1 N1 U1 113.0(3) . .
C42 N1 U1 120.2(2) . .
C5 N2 C2 106.0(3) . .
C5 N2 U1 136.0(3) . .
C2 N2 U1 116.2(2) . .
C9 N3 C12 105.8(3) . .
C9 N3 U1 136.4(3) . .
C12 N3 U1 117.4(2) . .
C13 N4 C14 118.9(3) . .
C13 N4 U1 116.4(3) . .
C14 N4 U1 119.4(2) . .
C22 N5 C21 114.5(3) . .
C22 N5 Lu1 109.8(3) . .
C21 N5 Lu1 129.0(2) . .
C26 N6 C23 106.6(3) . .
C26 N6 Lu1 136.4(3) . .
C23 N6 Lu1 114.4(3) . .
C30 N7 C33 105.8(3) . .
C30 N7 Lu1 136.7(3) . .
C33 N7 Lu1 116.6(3) . .
C34 N8 C35 117.2(4) . .
C34 N8 Lu1 113.7(3) . .
C35 N8 Lu1 126.1(3) . .
C47 N9 C43 117.4(5) . .
C47 N9 Lu1 122.6(4) . .
C43 N9 Lu1 119.9(3) . .
C48 N10 C52 117.7(5) . .
C48 N10 Lu1 121.9(4) . .
C52 N10 Lu1 120.1(4) . .
C204 N200 C200 117.2(7) . .
U1 O1 Lu1 172.73(16) . .
U1 O2 U1 107.97(11) . 3_666
O1 Lu1 N6 139.81(11) . .
O1 Lu1 N7 139.83(11) . .
N6 Lu1 N7 73.47(12) . .
O1 Lu1 N10 81.20(11) . .
N6 Lu1 N10 83.45(12) . .
N7 Lu1 N10 82.51(13) . .
O1 Lu1 N9 101.50(13) . .
N6 Lu1 N9 92.39(13) . .
N7 Lu1 N9 97.28(13) . .
N10 Lu1 N9 175.72(13) . .
O1 Lu1 N8 79.99(10) . .
N6 Lu1 N8 140.08(12) . .
N7 Lu1 N8 69.46(11) . .
N10 Lu1 N8 105.52(13) . .
N9 Lu1 N8 78.32(12) . .
O1 Lu1 N5 77.70(10) . .
N6 Lu1 N5 70.62(11) . .
N7 Lu1 N5 142.18(11) . .
N10 Lu1 N5 104.53(13) . .
N9 Lu1 N5 73.02(12) . .
N8 Lu1 N5 138.96(11) . .
O1 U1 O2 173.29(11) . .
O1 U1 O2 101.39(10) . 3_666
O2 U1 O2 72.03(11) . 3_666
O1 U1 N2 91.83(11) . .
O2 U1 N2 94.36(11) . .
O2 U1 N2 144.05(10) 3_666 .
O1 U1 N3 93.49(11) . .
O2 U1 N3 91.00(11) . .
O2 U1 N3 140.22(11) 3_666 .
N2 U1 N3 70.65(11) . .
O1 U1 N4 74.90(11) . .
O2 U1 N4 102.51(11) . .
O2 U1 N4 82.47(10) 3_666 .
N2 U1 N4 133.44(11) . .
N3 U1 N4 66.03(11) . .
O1 U1 N1 73.10(11) . .
O2 U1 N1 107.09(11) . .
O2 U1 N1 85.58(10) 3_666 .
N2 U1 N1 66.37(11) . .
N3 U1 N1 134.18(11) . .
N4 U1 N1 142.73(10) . .
O1 U1 U1 133.63(8) . 3_666
O2 U1 U1 39.77(8) . 3_666
O2 U1 U1 32.26(6) 3_666 3_666
N2 U1 U1 125.95(8) . 3_666
N3 U1 U1 121.78(8) . 3_666
N4 U1 U1 91.91(7) . 3_666
N1 U1 U1 96.49(7) . 3_666

loop_
_geom_bond_atom_site_label_1
_geom_bond_atom_site_label_2
_geom_bond_distance
_geom_bond_site_symmetry_2
C1 N1 1.307(5) .
C1 C2 1.415(6) .
C1 H1 0.9500 .
C2 N2 1.395(5) .
C2 C3 1.399(6) .
C3 C4 1.388(6) .
C3 H3 0.9500 .
C4 C5 1.403(6) .
C4 H4 0.9500 .
C5 N2 1.355(5) .
C5 C6 1.517(6) .
C6 C9 1.521(6) .
C6 C8 1.544(6) .
C6 C7 1.550(6) .
C7 H7A 0.9800 .
C7 H7B 0.9800 .
C7 H7C 0.9800 .
C8 H8A 0.9800 .
C8 H8B 0.9800 .
C8 H8C 0.9800 .
C9 N3 1.354(5) .
C9 C10 1.403(6) .
C10 C11 1.397(6) .
C10 H10 0.9500 .
C11 C12 1.390(6) .
C11 H11 0.9500 .
C12 N3 1.392(5) .
C12 C13 1.427(5) .
C13 N4 1.305(5) .
C13 H13 0.9500 .
C14 C15 1.398(6) .
C14 C21 1.399(6) .
C14 N4 1.427(5) .
C15 C16 1.385(6) .
C15 H15 0.9500 .
C16 C19 1.396(6) .
C16 C17 1.509(6) .
C17 H17A 0.9800 .
C17 H17B 0.9800 .
C17 H17C 0.9800 .
C18 C19 1.506(6) .
C18 H18A 0.9800 .
C18 H18B 0.9800 .
C18 H18C 0.9800 .
C19 C20 1.388(6) .
C20 C21 1.410(5) .
C20 H20 0.9500 .
C21 N5 1.430(5) .
C22 N5 1.309(5) .
C22 C23 1.411(6) .
C22 H22 0.9500 .
C23 N6 1.376(5) .
C23 C24 1.395(6) .
C24 C25 1.394(7) .
C24 H24 0.9500 .
C25 C26 1.412(6) .
C25 H25 0.9500 .
C26 N6 1.350(5) .
C26 C27 1.525(6) .
C27 C30 1.519(6) .
C27 C28 1.533(6) .
C27 C29 1.553(6) .
C28 H28A 0.9800 .
C28 H28B 0.9800 .
C28 H28C 0.9800 .
C29 H29A 0.9800 .
C29 H29B 0.9800 .
C29 H29C 0.9800 .
C30 N7 1.354(5) .
C30 C31 1.405(6) .
C31 C32 1.389(7) .
C31 H31 0.9500 .
C32 C33 1.392(6) .
C32 H32 0.9500 .
C33 N7 1.390(5) .
C33 C34 1.415(6) .
C34 N8 1.304(6) .
C34 H34 0.9500 .
C35 C42 1.406(6) .
C35 C36 1.407(6) .
C35 N8 1.435(5) .
C36 C37 1.388(6) .
C36 H36 0.9500 .
C37 C40 1.396(6) .
C37 C38 1.508(6) .
C38 H38A 0.9800 .
C38 H38B 0.9800 .
C38 H38C 0.9800 .
C39 C40 1.512(6) .
C39 H39A 0.9800 .
C39 H39B 0.9800 .
C39 H39C 0.9800 .
C40 C41 1.398(6) .
C41 C42 1.395(6) .
C41 H41 0.9500 .
C42 N1 1.422(5) .
C43 N9 1.345(7) .
C43 C44 1.386(8) .
C43 H43 0.9500 .
C44 C45 1.356(12) .
C44 H44 0.9500 .
C45 C46 1.365(12) .
C45 H45 0.9500 .
C46 C47 1.383(8) .
C46 H46 0.9500 .
C47 N9 1.334(7) .
C47 H47 0.9500 .
C48 N10 1.335(7) .
C48 C49 1.402(8) .
C48 H48 0.9500 .
C49 C50 1.361(12) .
C49 H49 0.9500 .
C50 C51 1.368(11) .
C50 H50 0.9500 .
C51 C52 1.383(8) .
C51 H51 0.9500 .
C52 N10 1.342(7) .
C52 H52 0.9500 .
C200 N200 1.317(11) .
C200 C201 1.375(12) .
C200 H200 0.9500 .
C201 C202 1.359(14) .
C201 H201 0.9500 .
C202 C203 1.363(13) .
C202 H202 0.9500 .
C203 C204 1.374(11) .
C203 H203 0.9500 .
C204 N200 1.315(10) .
C204 H204 0.9500 .
N1 U1 2.599(3) .
N2 U1 2.473(3) .
N3 U1 2.476(3) .
N4 U1 2.560(3) .
N5 Lu1 2.518(3) .
N6 Lu1 2.329(3) .
N7 Lu1 2.341(3) .
N8 Lu1 2.491(3) .
N9 Lu1 2.437(4) .
N10 Lu1 2.417(4) .
O1 U1 1.909(3) .
O1 Lu1 2.141(3) .
O2 U1 1.941(3) .
O2 U1 2.326(3) 3_666
U1 O2 2.326(3) 3_666
U1 U1 3.4588(3) 3_666

loop_
_geom_torsion_atom_site_label_1
_geom_torsion_atom_site_label_2
_geom_torsion_atom_site_label_3
_geom_torsion_atom_site_label_4
_geom_torsion
_geom_torsion_site_symmetry_1
_geom_torsion_site_symmetry_4
N1 C1 C2 N2 5.6(6) . .
N1 C1 C2 C3 -176.1(4) . .
N2 C2 C3 C4 -0.2(5) . .
C1 C2 C3 C4 -178.6(4) . .
C2 C3 C4 C5 0.1(5) . .
C3 C4 C5 N2 0.0(5) . .
C3 C4 C5 C6 -178.1(4) . .
N2 C5 C6 C9 54.0(5) . .
C4 C5 C6 C9 -128.1(4) . .
N2 C5 C6 C8 176.2(4) . .
C4 C5 C6 C8 -5.9(6) . .
N2 C5 C6 C7 -65.8(5) . .
C4 C5 C6 C7 112.1(5) . .
C5 C6 C9 N3 -49.8(5) . .
C8 C6 C9 N3 -171.8(4) . .
C7 C6 C9 N3 70.4(5) . .
C5 C6 C9 C10 132.5(4) . .
C8 C6 C9 C10 10.5(6) . .
C7 C6 C9 C10 -107.3(5) . .
N3 C9 C10 C11 -0.1(5) . .
C6 C9 C10 C11 177.8(4) . .
C9 C10 C11 C12 -0.1(5) . .
C10 C11 C12 N3 0.3(5) . .
C10 C11 C12 C13 177.8(4) . .
C11 C12 C13 N4 174.9(4) . .
N3 C12 C13 N4 -7.8(6) . .
C21 C14 C15 C16 1.1(6) . .
N4 C14 C15 C16 178.5(4) . .
C14 C15 C16 C19 -3.3(6) . .
C14 C15 C16 C17 175.8(4) . .
C15 C16 C19 C20 2.5(6) . .
C17 C16 C19 C20 -176.6(4) . .
C15 C16 C19 C18 -175.5(4) . .
C17 C16 C19 C18 5.5(6) . .
C16 C19 C20 C21 0.3(6) . .
C18 C19 C20 C21 178.3(4) . .
C15 C14 C21 C20 1.6(6) . .
N4 C14 C21 C20 -175.6(4) . .
C15 C14 C21 N5 178.9(4) . .
N4 C14 C21 N5 1.6(6) . .
C19 C20 C21 C14 -2.3(6) . .
C19 C20 C21 N5 -179.8(4) . .
N5 C22 C23 N6 -1.1(6) . .
N5 C22 C23 C24 -176.6(5) . .
N6 C23 C24 C25 0.0(6) . .
C22 C23 C24 C25 175.8(5) . .
C23 C24 C25 C26 0.7(6) . .
C24 C25 C26 N6 -1.2(6) . .
C24 C25 C26 C27 175.5(4) . .
N6 C26 C27 C30 -40.6(5) . .
C25 C26 C27 C30 143.1(4) . .
N6 C26 C27 C28 -163.4(4) . .
C25 C26 C27 C28 20.3(6) . .
N6 C26 C27 C29 79.7(5) . .
C25 C26 C27 C29 -96.5(5) . .
C26 C27 C30 N7 24.0(6) . .
C28 C27 C30 N7 147.2(4) . .
C29 C27 C30 N7 -96.0(5) . .
C26 C27 C30 C31 -157.9(4) . .
C28 C27 C30 C31 -34.7(6) . .
C29 C27 C30 C31 82.2(5) . .
N7 C30 C31 C32 0.0(6) . .
C27 C30 C31 C32 -178.4(4) . .
C30 C31 C32 C33 0.2(6) . .
C31 C32 C33 N7 -0.2(6) . .
C31 C32 C33 C34 -178.1(5) . .
N7 C33 C34 N8 8.9(6) . .
C32 C33 C34 N8 -173.4(5) . .
C42 C35 C36 C37 -3.8(6) . .
N8 C35 C36 C37 168.9(4) . .
C35 C36 C37 C40 0.7(6) . .
C35 C36 C37 C38 -176.1(4) . .
C36 C37 C40 C41 1.4(6) . .
C38 C37 C40 C41 178.1(4) . .
C36 C37 C40 C39 -179.3(4) . .
C38 C37 C40 C39 -2.5(6) . .
C37 C40 C41 C42 -0.3(6) . .
C39 C40 C41 C42 -179.7(4) . .
C40 C41 C42 C35 -2.8(6) . .
C40 C41 C42 N1 178.4(4) . .
C36 C35 C42 C41 4.7(6) . .
N8 C35 C42 C41 -167.6(4) . .
C36 C35 C42 N1 -176.5(4) . .
N8 C35 C42 N1 11.2(6) . .
N9 C43 C44 C45 1.8(9) . .
C43 C44 C45 C46 -1.6(10) . .
C44 C45 C46 C47 1.0(10) . .
C45 C46 C47 N9 -0.5(10) . .
N10 C48 C49 C50 0.6(9) . .
C48 C49 C50 C51 -1.6(9) . .
C49 C50 C51 C52 1.4(10) . .
C50 C51 C52 N10 0.0(9) . .
N200 C200 C201 C202 -0.5(14) . .
C200 C201 C202 C203 1.1(14) . .
C201 C202 C203 C204 -1.3(14) . .
C202 C203 C204 N200 0.9(13) . .
C2 C1 N1 C42 -164.1(3) . .
C2 C1 N1 U1 -18.6(5) . .
C41 C42 N1 C1 -133.7(4) . .
C35 C42 N1 C1 47.5(5) . .
C41 C42 N1 U1 83.5(4) . .
C35 C42 N1 U1 -95.3(4) . .
C4 C5 N2 C2 -0.1(4) . .
C6 C5 N2 C2 178.1(4) . .
C4 C5 N2 U1 163.2(3) . .
C6 C5 N2 U1 -18.5(6) . .
C3 C2 N2 C5 0.2(4) . .
C1 C2 N2 C5 178.8(3) . .
C3 C2 N2 U1 -167.0(3) . .
C1 C2 N2 U1 11.7(5) . .
C10 C9 N3 C12 0.3(5) . .
C6 C9 N3 C12 -177.8(4) . .
C10 C9 N3 U1 -172.1(3) . .
C6 C9 N3 U1 9.8(6) . .
C11 C12 N3 C9 -0.4(5) . .
C13 C12 N3 C9 -178.2(4) . .
C11 C12 N3 U1 173.7(3) . .
C13 C12 N3 U1 -4.1(5) . .
C12 C13 N4 C14 169.5(4) . .
C12 C13 N4 U1 15.2(5) . .
C15 C14 N4 C13 115.9(4) . .
C21 C14 N4 C13 -66.8(5) . .
C15 C14 N4 U1 -90.5(4) . .
C21 C14 N4 U1 86.7(4) . .
C23 C22 N5 C21 166.6(4) . .
C23 C22 N5 Lu1 12.5(5) . .
C14 C21 N5 C22 136.1(4) . .
C20 C21 N5 C22 -46.6(5) . .
C14 C21 N5 Lu1 -75.8(5) . .
C20 C21 N5 Lu1 101.5(4) . .
C25 C26 N6 C23 1.1(5) . .
C27 C26 N6 C23 -175.7(4) . .
C25 C26 N6 Lu1 -158.2(3) . .
C27 C26 N6 Lu1 25.0(6) . .
C24 C23 N6 C26 -0.7(5) . .
C22 C23 N6 C26 -176.9(4) . .
C24 C23 N6 Lu1 163.8(3) . .
C22 C23 N6 Lu1 -12.4(5) . .
C31 C30 N7 C33 -0.1(5) . .
C27 C30 N7 C33 178.3(4) . .
C31 C30 N7 Lu1 -167.9(3) . .
C27 C30 N7 Lu1 10.5(6) . .
C32 C33 N7 C30 0.2(5) . .
C34 C33 N7 C30 178.3(4) . .
C32 C33 N7 Lu1 170.9(3) . .
C34 C33 N7 Lu1 -11.0(5) . .
C33 C34 N8 C35 -163.9(4) . .
C33 C34 N8 Lu1 -2.3(5) . .
C42 C35 N8 C34 -129.5(4) . .
C36 C35 N8 C34 58.1(5) . .
C42 C35 N8 Lu1 71.5(5) . .
C36 C35 N8 Lu1 -100.9(4) . .
C46 C47 N9 C43 0.6(8) . .
C46 C47 N9 Lu1 178.7(5) . .
C44 C43 N9 C47 -1.2(7) . .
C44 C43 N9 Lu1 -179.4(4) . .
C49 C48 N10 C52 0.7(8) . .
C49 C48 N10 Lu1 -172.8(4) . .
C51 C52 N10 C48 -1.0(8) . .
C51 C52 N10 Lu1 172.6(5) . .
C203 C204 N200 C200 -0.2(11) . .
C201 C200 N200 C204 0.0(12) . .
U1 O1 Lu1 N6 71.2(12) . .
U1 O1 Lu1 N7 -64.7(12) . .
U1 O1 Lu1 N10 2.5(12) . .
U1 O1 Lu1 N9 179(100) . .
U1 O1 Lu1 N8 -105.1(12) . .
U1 O1 Lu1 N5 109.6(12) . .
C26 N6 Lu1 O1 -148.9(4) . .
C23 N6 Lu1 O1 52.9(4) . .
C26 N6 Lu1 N7 3.2(4) . .
C23 N6 Lu1 N7 -155.0(3) . .
C26 N6 Lu1 N10 -80.9(4) . .
C23 N6 Lu1 N10 120.9(3) . .
C26 N6 Lu1 N9 100.1(4) . .
C23 N6 Lu1 N9 -58.1(3) . .
C26 N6 Lu1 N8 25.5(5) . .
C23 N6 Lu1 N8 -132.7(3) . .
C26 N6 Lu1 N5 171.1(4) . .
C23 N6 Lu1 N5 12.9(3) . .
C30 N7 Lu1 O1 130.7(4) . .
C33 N7 Lu1 O1 -36.1(4) . .
C30 N7 Lu1 N6 -21.4(4) . .
C33 N7 Lu1 N6 171.8(3) . .
C30 N7 Lu1 N10 64.0(4) . .
C33 N7 Lu1 N10 -102.9(3) . .
C30 N7 Lu1 N9 -111.7(4) . .
C33 N7 Lu1 N9 81.4(3) . .
C30 N7 Lu1 N8 173.7(4) . .
C33 N7 Lu1 N8 6.9(3) . .
C30 N7 Lu1 N5 -40.1(5) . .
C33 N7 Lu1 N5 153.0(3) . .
C48 N10 Lu1 O1 -97.0(4) . .
C52 N10 Lu1 O1 89.6(4) . .
C48 N10 Lu1 N6 120.2(4) . .
C52 N10 Lu1 N6 -53.1(4) . .
C48 N10 Lu1 N7 46.1(4) . .
C52 N10 Lu1 N7 -127.2(4) . .
C48 N10 Lu1 N9 133.6(18) . .
C52 N10 Lu1 N9 -40(2) . .
C48 N10 Lu1 N8 -20.1(4) . .
C52 N10 Lu1 N8 166.6(4) . .
C48 N10 Lu1 N5 -171.8(3) . .
C52 N10 Lu1 N5 14.9(4) . .
C47 N9 Lu1 O1 -169.9(4) . .
C43 N9 Lu1 O1 8.1(4) . .
C47 N9 Lu1 N6 -27.8(4) . .
C43 N9 Lu1 N6 150.2(4) . .
C47 N9 Lu1 N7 45.8(4) . .
C43 N9 Lu1 N7 -136.2(3) . .
C47 N9 Lu1 N10 -41(2) . .
C43 N9 Lu1 N10 136.9(18) . .
C47 N9 Lu1 N8 113.0(4) . .
C43 N9 Lu1 N8 -69.0(3) . .
C47 N9 Lu1 N5 -96.7(4) . .
C43 N9 Lu1 N5 81.3(3) . .
C34 N8 Lu1 O1 151.0(3) . .
C35 N8 Lu1 O1 -49.3(3) . .
C34 N8 Lu1 N6 -25.3(4) . .
C35 N8 Lu1 N6 134.3(3) . .
C34 N8 Lu1 N7 -2.4(3) . .
C35 N8 Lu1 N7 157.2(3) . .
C34 N8 Lu1 N10 73.2(3) . .
C35 N8 Lu1 N10 -127.2(3) . .
C34 N8 Lu1 N9 -104.9(3) . .
C35 N8 Lu1 N9 54.7(3) . .
C34 N8 Lu1 N5 -151.1(3) . .
C35 N8 Lu1 N5 8.5(4) . .
C22 N5 Lu1 O1 -168.1(3) . .
C21 N5 Lu1 O1 42.6(3) . .
C22 N5 Lu1 N6 -13.2(3) . .
C21 N5 Lu1 N6 -162.5(3) . .
C22 N5 Lu1 N7 5.8(4) . .
C21 N5 Lu1 N7 -143.4(3) . .
C22 N5 Lu1 N10 -90.7(3) . .
C21 N5 Lu1 N10 120.0(3) . .
C22 N5 Lu1 N9 85.6(3) . .
C21 N5 Lu1 N9 -63.6(3) . .
C22 N5 Lu1 N8 133.3(3) . .
C21 N5 Lu1 N8 -15.9(4) . .
Lu1 O1 U1 O2 -166.6(9) . .
Lu1 O1 U1 O2 -177.5(12) . 3_666
Lu1 O1 U1 N2 36.1(12) . .
Lu1 O1 U1 N3 -34.6(12) . .
Lu1 O1 U1 N4 -98.6(12) . .
Lu1 O1 U1 N1 100.7(12) . .
Lu1 O1 U1 U1 -176.5(11) . 3_666
U1 O2 U1 O1 -11.2(11) 3_666 .
U1 O2 U1 O2 0.0 3_666 3_666
U1 O2 U1 N2 145.97(12) 3_666 .
U1 O2 U1 N3 -143.35(13) 3_666 .
U1 O2 U1 N4 -77.70(13) 3_666 .
U1 O2 U1 N1 79.37(13) 3_666 .
C5 N2 U1 O1 -105.8(4) . .
C2 N2 U1 O1 56.3(3) . .
C5 N2 U1 O2 76.8(4) . .
C2 N2 U1 O2 -121.1(3) . .
C5 N2 U1 O2 141.9(3) . 3_666
C2 N2 U1 O2 -56.0(3) . 3_666
C5 N2 U1 N3 -12.7(4) . .
C2 N2 U1 N3 149.4(3) . .
C5 N2 U1 N4 -34.9(4) . .
C2 N2 U1 N4 127.1(3) . .
C5 N2 U1 N1 -176.4(4) . .
C2 N2 U1 N1 -14.3(3) . .
C5 N2 U1 U1 103.1(4) . 3_666
C2 N2 U1 U1 -94.8(3) . 3_666
C9 N3 U1 O1 108.0(4) . .
C12 N3 U1 O1 -63.9(3) . .
C9 N3 U1 O2 -77.0(4) . .
C12 N3 U1 O2 111.2(3) . .
C9 N3 U1 O2 -139.6(4) . 3_666
C12 N3 U1 O2 48.6(4) . 3_666
C9 N3 U1 N2 17.2(4) . .
C12 N3 U1 N2 -154.6(3) . .
C9 N3 U1 N4 179.7(4) . .
C12 N3 U1 N4 7.9(3) . .
C9 N3 U1 N1 38.2(5) . .
C12 N3 U1 N1 -133.6(3) . .
C9 N3 U1 U1 -103.7(4) . 3_666
C12 N3 U1 U1 84.5(3) . 3_666
C13 N4 U1 O1 88.9(3) . .
C14 N4 U1 O1 -65.3(3) . .
C13 N4 U1 O2 -97.5(3) . .
C14 N4 U1 O2 108.3(3) . .
C13 N4 U1 O2 -167.1(3) . 3_666
C14 N4 U1 O2 38.7(3) . 3_666
C13 N4 U1 N2 11.0(3) . .
C14 N4 U1 N2 -143.2(3) . .
C13 N4 U1 N3 -12.0(3) . .
C14 N4 U1 N3 -166.2(3) . .
C13 N4 U1 N1 120.4(3) . .
C14 N4 U1 N1 -33.8(4) . .
C13 N4 U1 U1 -136.2(3) . 3_666
C14 N4 U1 U1 69.6(3) . 3_666
C1 N1 U1 O1 -82.9(3) . .
C42 N1 U1 O1 61.2(3) . .
C1 N1 U1 O2 104.1(3) . .
C42 N1 U1 O2 -111.8(3) . .
C1 N1 U1 O2 173.8(3) . 3_666
C42 N1 U1 O2 -42.1(3) . 3_666
C1 N1 U1 N2 16.9(3) . .
C42 N1 U1 N2 161.0(3) . .
C1 N1 U1 N3 -4.8(3) . .
C42 N1 U1 N3 139.3(3) . .
C1 N1 U1 N4 -114.8(3) . .
C42 N1 U1 N4 29.3(4) . .
C1 N1 U1 U1 143.4(3) . 3_666
C42 N1 U1 U1 -72.5(3) . 3_666
